data_1511766
loop_
_publ_author_name
'Rosario Vilaplana'
'M. Angustias Romero'
'Miguel Quir\'os'
'Juan M. Salas'
'Francisco Gonz\'alez-V\'ilchez'

_publ_section_title
;
 Synthesis, Structure and Antitumour Properties of a New
 1,2-Propilenediaminetetraacetate-Ruthenium(III) Compound
;
_journal_name_full 'Metal Based Drugs'
_journal_page_first 211
_journal_page_last 219
_journal_paper_doi 10.1155/MBD.1995.211
_journal_volume 2
_journal_year 1995
_chemical_formula_sum 'C11 H24 Cl2 N2 O12 Ru'
_chemical_formula_weight 548.3
_space_group_IT_number 33
_symmetry_cell_setting orthorhombic
_symmetry_space_group_name_Hall 'P 2c -2n'
_symmetry_space_group_name_H-M 'P n a 21'
_atom_sites_solution_hydrogens mixed
_atom_sites_solution_primary heavy
_atom_sites_solution_secondary difmap
_cell_angle_alpha 90
_cell_angle_beta 90
_cell_angle_gamma 90
_cell_formula_units_Z 4
_cell_length_a 18.571(3)
_cell_length_b 7.464(1)
_cell_length_c 14.617(3)
_cell_measurement_temperature 292(2)
_cell_volume 2026.1(6)
_diffrn_measurement_device_type 'Stoe Siemens AED 2'
_diffrn_radiation_type MoK\a
_diffrn_radiation_wavelength 0.71073
_diffrn_reflns_limit_h_max 26
_diffrn_reflns_limit_h_min -26
_diffrn_reflns_limit_k_max 10
_diffrn_reflns_limit_k_min -10
_diffrn_reflns_limit_l_max 20
_diffrn_reflns_limit_l_min -20
_diffrn_reflns_number 6741
_diffrn_reflns_theta_max 30.00
_exptl_absorpt_coefficient_mu 1.099
_exptl_absorpt_correction_T_max 0.781
_exptl_absorpt_correction_T_min 0.623
_exptl_absorpt_correction_type empirical
_exptl_crystal_colour brown
_exptl_crystal_density_diffrn 1.797
_exptl_crystal_density_method 'not measured'
_exptl_crystal_description irregular
_exptl_crystal_F_000 1112
_exptl_crystal_size_max 0.3
_exptl_crystal_size_mid 0.2
_exptl_crystal_size_min 0.1
_refine_diff_density_max 0.91
_refine_diff_density_min -1.39
_refine_ls_extinction_method none
_refine_ls_goodness_of_fit_ref 1.02
_refine_ls_hydrogen_treatment mixed
_refine_ls_matrix_type full
_refine_ls_number_reflns 4947
_refine_ls_R_factor_all 0.044
_refine_ls_R_factor_gt 0.033
_refine_ls_shift/su_max 0.004
_refine_ls_shift/su_mean 0.000
_refine_ls_structure_factor_coef F
_refine_ls_weighting_details 'calc w=1/[\s^2^(Fo^2^)+0.001(Fo^2^)]'
_refine_ls_weighting_scheme calc
_refine_ls_wR_factor_ref 0.033
_reflns_number_gt 4947
_reflns_number_total 5988
_reflns_threshold_expression >2sigma(I)
_cod_data_source_file ruse.cif
_cod_data_source_block ruse
_cod_original_cell_volume 2026.2(8)
_cod_original_formula_sum 'C11 H24 Cl2 Ru N2 O12'
_cod_database_code 1511766

loop_
_symmetry_equiv_pos_as_xyz
'x, y, z'
'1/2-x, 1/2+y, 1/2+z'
'1/2+x, 1/2-y, z'
'-x, -y, 1/2+z'

loop_
_atom_site_label
_atom_site_type_symbol
_atom_site_fract_x
_atom_site_fract_y
_atom_site_fract_z
_atom_site_U_iso_or_equiv
_atom_site_adp_type
Ru Ru 0.0752(1) 0.1427(1) 0 0.025(1) Uani
Cl1 Cl 0.0401(1) 0.2825(2) -0.1379(1) 0.043(1) Uani
Cl2 Cl 0.1734(1) 0.0015(2) -0.0731(1) 0.043(1) Uani
C1 C 0.0596(2) 0.1449(5) 0.1976(3) 0.029(1) Uani
H11 H 0.0750 0.2665 0.2064 0.032(3) Uiso
H12 H 0.0616 0.0823 0.2549 0.032(3) Uiso
C2 C -0.0167(2) 0.1446(5) 0.1634(3) 0.028(1) Uani
H2 H -0.0341 0.0247 0.1552 0.032(3) Uiso
C3 C -0.0665(2) 0.2279(7) 0.2352(3) 0.041(1) Uani
H31 H -0.1163 0.2339 0.2177 0.032(3) Uiso
H32 H -0.0494 0.3460 0.2496 0.032(3) Uiso
H33 H -0.0616 0.1522 0.2879 0.032(3) Uiso
N1 N 0.1097(2) 0.0555(4) 0.1311(2) 0.026(1) Uani
C11 C 0.1840(2) 0.1285(6) 0.1427(3) 0.034(1) Uani
H111 H 0.1932 0.1452 0.2068 0.032(3) Uiso
H112 H 0.2185 0.0458 0.1179 0.032(3) Uiso
C12 C 0.1901(2) 0.3070(6) 0.0932(3) 0.031(1) Uani
O11 O 0.1415(2) 0.3472(4) 0.0366(2) 0.033(1) Uani
O12 O 0.2427(2) 0.4049(5) 0.1103(2) 0.044(1) Uani
C13 C 0.1068(2) -0.1417(5) 0.1375(3) 0.030(1) Uani
H131 H 0.0577 -0.1776 0.1278 0.032(3) Uiso
H132 H 0.1365 -0.1902 0.0898 0.032(3) Uiso
C14 C 0.1310(2) -0.2223(6) 0.2271(3) 0.033(1) Uani
O13 O 0.1591(2) -0.1413(4) 0.2898(2) 0.047(1) Uani
O14 O 0.1179(2) -0.3953(4) 0.2293(2) 0.043(1) Uani
H14 H 0.1310(28) -0.4370(75) 0.2802(22) 0.048(5) Uiso
N2 N -0.0193(2) 0.2339(4) 0.0698(2) 0.025(1) Uani
C21 C -0.0801(2) 0.1568(5) 0.0155(3) 0.030(1) Uani
H211 H -0.1214 0.1430 0.0544 0.032(3) Uiso
H212 H -0.0917 0.2365 -0.0339 0.032(3) Uiso
C22 C -0.0592(2) -0.0250(5) -0.0232(3) 0.029(1) Uani
O21 O 0.0077(1) -0.0636(4) -0.0277(2) 0.032(1) Uani
O22 O -0.1063(2) -0.1297(4) -0.0504(2) 0.042(1) Uani
C23 C -0.0201(2) 0.4323(5) 0.0717(3) 0.030(1) Uani
H231 H 0.0176 0.4700 0.1123 0.032(3) Uiso
H232 H -0.0096 0.4730 0.0108 0.032(3) Uiso
C24 C -0.0885(2) 0.5260(5) 0.1022(3) 0.031(1) Uani
O23 O -0.1488(2) 0.4717(5) 0.0890(3) 0.057(1) Uani
O24 O -0.0733(2) 0.6803(4) 0.1408(3) 0.040(1) Uani
H24 H -0.1126(18) 0.7290(69) 0.1553(38) 0.048(5) Uiso
O1W O 0.1820(2) 0.1485(5) -0.2806(3) 0.052(1) Uani
H11W H 0.1611(28) 0.0907(71) -0.2376(29) 0.048(5) Uiso
H12W H 0.2095(25) 0.0894(66) -0.3152(33) 0.048(5) Uiso
O2W O 0.2592(2) 0.6017(6) -0.0334(3) 0.063(1) Uani
H21W H 0.2489(32) 0.5725(78) 0.0213(19) 0.048(5) Uiso
H22W H 0.3019(14) 0.5991(76) -0.0524(37) 0.048(5) Uiso
O3W O 0.1919(2) 0.4882(6) -0.1674(3) 0.062(1) Uani
H31W H 0.1519(17) 0.4443(73) -0.1560(38) 0.048(5) Uiso
H32W H 0.2299(29) 0.5050(72) -0.1234(40) 0.048(5) Uiso
O4W O -0.1542(3) -0.4486(7) -0.1224(4) 0.086(2) Uani
H41W H -0.1839(23) -0.4936(71) -0.0855(31) 0.048(5) Uiso
H42W H -0.1286(26) -0.3705(57) -0.0980(38) 0.048(5) Uiso

loop_
_atom_site_aniso_label
_atom_site_aniso_U_11
_atom_site_aniso_U_22
_atom_site_aniso_U_33
_atom_site_aniso_U_23
_atom_site_aniso_U_13
_atom_site_aniso_U_12
Ru 0.0212(1) 0.0309(1) 0.0224(1) 0.0001(1) 0.0007(2) 0.0000(2)
Cl1 0.0356(5) 0.0617(7) 0.0321(5) 0.0054(5) -0.0005(4) 0.0114(5)
Cl2 0.0350(5) 0.0615(7) 0.0337(5) 0.0147(5) 0.0042(4) -0.0026(5)
C1 0.033(2) 0.030(2) 0.023(2) -0.003(2) -0.001(1) -0.001(2)
C2 0.029(2) 0.026(2) 0.028(2) -0.005(2) 0.004(1) 0.001(1)
C3 0.040(2) 0.044(2) 0.038(2) -0.002(2) 0.014(2) -0.004(2)
N1 0.025(1) 0.030(2) 0.024(1) -0.002(1) -0.003(1) -0.003(1)
C11 0.024(2) 0.041(2) 0.038(2) -0.005(2) -0.007(2) 0.001(2)
C12 0.024(2) 0.035(2) 0.036(2) -0.005(1) 0.004(2) -0.002(2)
O11 0.027(1) 0.034(1) 0.038(1) -0.004(1) -0.001(1) 0.003(1)
O12 0.032(1) 0.048(2) 0.051(2) -0.014(1) -0.003(1) -0.001(2)
C13 0.031(2) 0.029(2) 0.030(2) 0.003(2) -0.004(2) -0.001(2)
C14 0.031(2) 0.033(2) 0.036(2) 0.004(2) 0.001(2) 0.004(2)
O13 0.058(2) 0.041(2) 0.040(2) -0.005(1) -0.020(2) 0.005(1)
O14 0.065(2) 0.028(2) 0.037(2) -0.003(1) -0.007(2) 0.005(1)
N2 0.023(1) 0.027(2) 0.026(1) -0.002(1) 0.000(1) -0.003(1)
C21 0.021(1) 0.030(2) 0.040(4) 0.000(1) -0.003(1) -0.005(2)
C22 0.028(2) 0.028(2) 0.030(2) 0.000(1) -0.004(1) -0.003(1)
O21 0.029(1) 0.033(1) 0.034(1) 0.000(1) -0.001(1) -0.007(1)
O22 0.031(1) 0.041(2) 0.055(2) -0.002(1) -0.005(1) -0.022(1)
C23 0.026(2) 0.026(2) 0.039(2) -0.002(1) 0.002(2) -0.002(2)
C24 0.034(2) 0.028(2) 0.031(2) 0.001(1) 0.000(2) 0.001(2)
O23 0.024(1) 0.047(2) 0.099(3) -0.001(1) 0.002(2) -0.019(2)
O24 0.038(2) 0.032(2) 0.049(2) 0.004(1) 0.002(1) -0.009(1)
O1W 0.061(2) 0.054(2) 0.042(2) 0.020(2) 0.007(2) 0.002(2)
O2W 0.036(2) 0.058(2) 0.096(3) -0.003(2) 0.001(2) 0.036(2)
O3W 0.047(2) 0.074(3) 0.064(2) -0.002(2) 0.010(2) 0.011(2)
O4W 0.092(3) 0.068(3) 0.099(4) -0.038(3) 0.053(3) -0.058(3)

loop_
_geom_angle_atom_site_label_1
_geom_angle_atom_site_label_2
_geom_angle_atom_site_label_3
_geom_angle
Cl1 Ru Cl2 91.4(1)
Cl1 Ru N1 171.6(1)
Cl2 Ru N1 92.2(1)
Cl1 Ru O11 93.4(1)
Cl2 Ru O11 89.2(1)
N1 Ru O11 79.0(1)
Cl1 Ru N2 92.3(1)
Cl2 Ru N2 172.0(1)
N1 Ru N2 85.1(1)
O11 Ru N2 97.6(1)
Cl1 Ru O21 89.7(1)
Cl2 Ru O21 92.8(1)
N1 Ru O21 97.7(1)
O11 Ru O21 176.3(1)
N2 Ru O21 80.2(1)
C2 C1 N1 111.6(3)
C1 C2 C3 110.0(3)
C1 C2 N2 109.2(3)
C3 C2 N2 114.7(3)
Ru N1 C1 105.1(2)
Ru N1 C11 105.7(2)
C1 N1 C11 109.6(3)
Ru N1 C13 110.6(2)
C1 N1 C13 112.3(3)
C11 N1 C13 113.0(3)
N1 C11 C12 109.5(3)
C11 C12 O11 117.9(3)
C11 C12 O12 118.5(4)
O11 C12 O12 123.6(4)
Ru O11 C12 115.3(3)
N1 C13 C14 116.2(3)
C13 C14 O13 125.7(4)
C13 C14 O14 110.9(4)
O13 C14 O14 123.4(4)
Ru N2 C2 105.2(2)
Ru N2 C21 104.1(2)
C2 N2 C21 109.5(3)
Ru N2 C23 109.5(2)
C2 N2 C23 114.9(3)
C21 N2 C23 112.8(3)
N2 C21 C22 110.3(3)
C21 C22 O21 118.0(3)
C21 C22 O22 120.1(3)
O21 C22 O22 121.9(4)
Ru O21 C22 114.8(2)
N2 C23 C24 118.3(3)
C23 C24 O23 125.1(4)
C23 C24 O24 110.6(3)
O23 C24 O24 124.2(4)

loop_
_geom_bond_atom_site_label_1
_geom_bond_atom_site_label_2
_geom_bond_distance
Ru Cl1 2.361(1)
Ru Cl2 2.362(1)
Ru N1 2.122(3)
Ru O11 2.033(3)
Ru N2 2.142(3)
Ru O21 2.026(3)
C1 C2 1.503(5)
C1 N1 1.502(5)
C2 C3 1.531(6)
C2 N2 1.523(5)
N1 C11 1.493(5)
N1 C13 1.476(5)
C11 C12 1.521(6)
C12 O11 1.260(5)
C12 O12 1.245(5)
C13 C14 1.510(6)
C14 O13 1.215(5)
C14 O14 1.314(5)
N2 C21 1.496(5)
N2 C23 1.481(5)
C21 C22 1.521(5)
C22 O21 1.276(4)
C22 O22 1.239(5)
C23 C24 1.518(5)
C24 O23 1.207(5)
C24 O24 1.313(5)

loop_
_geom_hbond_atom_site_label_D
_geom_hbond_atom_site_label_A
_geom_hbond_site_symmetry_A
_geom_hbond_distance_DA
O14 O4W 4545 2.552(6)
O24 O1W 4565 2.650(5)
O1W Cl2 1555 3.230(4)
O1W O12 2544 2.793(5)
O2W O12 1555 2.582(6)
O2W O22 3555 2.520(5)
O3W O2W 1555 2.472(7)
O3W Cl1 1555 3.239(4)
O4W O22 1555 2.751(6)
O4W Cl2 3455 3.305(5)
